data_4516966
loop_
_publ_author_name
'Debnath, Mintu'
'Sasmal, Supriya'
'Podder, Debasish'
'Haldar, Debasish'

_publ_section_title
;
 Pentapeptide Nanoreactor as a Platform for Halogenations, Diels-Alder
 Reaction, and Morita-Baylis-Hillman Reaction.
;
_journal_issue 9
_journal_name_full 'ACS omega'
_journal_page_first 13872
_journal_page_last 13878
_journal_paper_doi 10.1021/acsomega.9b01393
_journal_volume 4
_journal_year 2019
_chemical_absolute_configuration S
_chemical_formula_moiety 'C46 H55 N5 O8, 2(C6 H7 N)'
_chemical_formula_sum 'C58 H69 N7 O8'
_chemical_formula_weight 992.20
_space_group_crystal_system monoclinic
_space_group_IT_number 4
_space_group_name_Hall 'P 2yb'
_space_group_name_H-M_alt 'P 1 21 1'
_atom_sites_solution_hydrogens mixed
_atom_sites_solution_primary dual
_audit_creation_date 2018-07-30
_audit_creation_method
;
Olex2 1.2
(compiled 2018.05.29 svn.r3508 for OlexSys, GUI svn.r5506)
;
_cell_angle_alpha 90
_cell_angle_beta 91.415(2)
_cell_angle_gamma 90
_cell_formula_units_Z 2
_cell_length_a 10.7190(3)
_cell_length_b 22.6325(6)
_cell_length_c 11.0891(3)
_cell_measurement_reflns_used 9484
_cell_measurement_temperature 100.00(10)
_cell_measurement_theta_max 24.9760
_cell_measurement_theta_min 2.0200
_cell_volume 2689.37(13)
_computing_cell_refinement
;
CrysAlisPro, Agilent Technologies,
Version 1.171.37.34 (release 22-05-2014 CrysAlis171 .NET)
(compiled May 22 2014,16:03:01)
;
_computing_data_collection
;
CrysAlisPro, Agilent Technologies,
Version 1.171.37.34 (release 22-05-2014 CrysAlis171 .NET)
(compiled May 22 2014,16:03:01)
;
_computing_data_reduction
;
CrysAlisPro, Agilent Technologies,
Version 1.171.37.34 (release 22-05-2014 CrysAlis171 .NET)
(compiled May 22 2014,16:03:01)
;
_computing_molecular_graphics 'Olex2 (Dolomanov et al., 2009)'
_computing_publication_material 'Olex2 (Dolomanov et al., 2009)'
_computing_structure_refinement 'ShelXL (Sheldrick, 2015)'
_computing_structure_solution 'ShelXT (Sheldrick, 2015)'
_diffrn_ambient_environment N~2~
_diffrn_ambient_temperature 100.00(10)
_diffrn_detector 'CCD plate'
_diffrn_detector_area_resol_mean 7.9580
_diffrn_detector_type Eos
_diffrn_measured_fraction_theta_full 1.000
_diffrn_measured_fraction_theta_max 1.000
_diffrn_measurement_details
;
#__ type_ start__ end____ width___ exp.time_
  1 omega  -50.00   65.00   1.0000   70.0000
omega____ theta____ kappa____ phi______ frames
    -       27.0898  -57.0000   30.0000 115

#__ type_ start__ end____ width___ exp.time_
  2 omega  -17.00  114.00   1.0000   70.0000
omega____ theta____ kappa____ phi______ frames
    -       27.0898   77.0000 -120.0000 131

#__ type_ start__ end____ width___ exp.time_
  3 omega -122.00  -55.00   1.0000   70.0000
omega____ theta____ kappa____ phi______ frames
    -      -25.6054  178.0000 -180.0000 67

#__ type_ start__ end____ width___ exp.time_
  4 omega  -20.00   11.00   1.0000   70.0000
omega____ theta____ kappa____ phi______ frames
    -      -25.6054  -99.0000   90.0000 31

#__ type_ start__ end____ width___ exp.time_
  5 omega  -59.00  115.00   1.0000   70.0000
omega____ theta____ kappa____ phi______ frames
    -       27.0898   19.0000  120.0000 174
;
_diffrn_measurement_device 'four-circle diffractometer'
_diffrn_measurement_device_type 'SuperNova, Dual, Cu at zero, Eos'
_diffrn_measurement_method '\w scans'
_diffrn_orient_matrix_UB_11 0.0130328000
_diffrn_orient_matrix_UB_12 -0.0295060000
_diffrn_orient_matrix_UB_13 -0.0170913000
_diffrn_orient_matrix_UB_21 -0.0030234000
_diffrn_orient_matrix_UB_22 -0.0089614000
_diffrn_orient_matrix_UB_23 0.0611104000
_diffrn_orient_matrix_UB_31 -0.0649004000
_diffrn_orient_matrix_UB_32 -0.0055086000
_diffrn_orient_matrix_UB_33 -0.0078829000
_diffrn_radiation_monochromator mirror
_diffrn_radiation_probe x-ray
_diffrn_radiation_type MoK\a
_diffrn_radiation_wavelength 0.71073
_diffrn_reflns_av_R_equivalents 0.0310
_diffrn_reflns_av_unetI/netI 0.0445
_diffrn_reflns_Laue_measured_fraction_full 1.000
_diffrn_reflns_Laue_measured_fraction_max 1.000
_diffrn_reflns_limit_h_max 12
_diffrn_reflns_limit_h_min -12
_diffrn_reflns_limit_k_max 26
_diffrn_reflns_limit_k_min -26
_diffrn_reflns_limit_l_max 13
_diffrn_reflns_limit_l_min -13
_diffrn_reflns_number 18111
_diffrn_reflns_point_group_measured_fraction_full 0.960
_diffrn_reflns_point_group_measured_fraction_max 0.960
_diffrn_reflns_theta_full 25.023
_diffrn_reflns_theta_max 25.023
_diffrn_reflns_theta_min 1.800
_diffrn_source 'SuperNova (Mo) X-ray Source'
_exptl_absorpt_coefficient_mu 0.082
_exptl_absorpt_correction_T_max 0.983
_exptl_absorpt_correction_T_min 0.975
_exptl_absorpt_correction_type multi-scan
_exptl_absorpt_process_details
;
CrysAlisPro, Agilent Technologies,
Version 1.171.37.34 (release 22-05-2014 CrysAlis171 .NET)
(compiled May 22 2014,16:03:01)
Empirical absorption correction using spherical harmonics,
 implemented in SCALE3 ABSPACK scaling algorithm.
;
_exptl_crystal_colour 'light yellow'
_exptl_crystal_density_diffrn 1.225
_exptl_crystal_description
;
;
_exptl_crystal_F_000 1060
_exptl_crystal_size_max 0.389
_exptl_crystal_size_mid 0.254
_exptl_crystal_size_min 0.215
_refine_diff_density_max 0.564
_refine_diff_density_min -0.259
_refine_diff_density_rms 0.042
_refine_ls_abs_structure_details
;
 Flack x determined using 3645 quotients [(I+)-(I-)]/[(I+)+(I-)]
 (Parsons, Flack and Wagner, Acta Cryst. B69 (2013) 249-259).
;
_refine_ls_abs_structure_Flack 0.4(4)
_refine_ls_extinction_method none
_refine_ls_goodness_of_fit_ref 1.066
_refine_ls_hydrogen_treatment constr
_refine_ls_matrix_type full
_refine_ls_number_parameters 666
_refine_ls_number_reflns 9115
_refine_ls_number_restraints 1
_refine_ls_restrained_S_all 1.066
_refine_ls_R_factor_all 0.0444
_refine_ls_R_factor_gt 0.0413
_refine_ls_shift/su_max 0.000
_refine_ls_shift/su_mean 0.000
_refine_ls_structure_factor_coef Fsqd
_refine_ls_weighting_details 'w=1/[\s^2^(Fo^2^)+(0.0328P)^2^+1.3886P] where P=(Fo^2^+2Fc^2^)/3'
_refine_ls_weighting_scheme calc
_refine_ls_wR_factor_gt 0.0986
_refine_ls_wR_factor_ref 0.1007
_reflns_Friedel_coverage 0.869
_reflns_Friedel_fraction_full 0.919
_reflns_Friedel_fraction_max 0.919
_reflns_number_gt 8596
_reflns_number_total 9115
_reflns_threshold_expression 'I > 2\s(I)'
_cod_data_source_file ao9b01393_si_001.cif
_cod_data_source_block ffaff_aniline
_cod_original_sg_symbol_H-M 'P 21'
_cod_database_code 4516966
_shelx_shelxl_version_number 2014/7
_chemical_oxdiff_formula 'C H N O'
_shelx_space_group_comment
;
The symmetry employed for this shelxl refinement is uniquely defined
by the following loop, which should always be used as a source of
symmetry information in preference to the above space-group names.
They are only intended as comments.
;
_reflns_odcompleteness_completeness 93.05
_reflns_odcompleteness_iscentric 1
_reflns_odcompleteness_theta 25.63
_olex2_refinement_description
;
1. Fixed Uiso
 At 1.2 times of:
  All C(H) groups, All C(H,H) groups, All N(H) groups, All N(H,H) groups
 At 1.5 times of:
  All C(H,H,H) groups
2.a Rotating group:
 N6(H6A,H6B), N7(H7C,H7D)
2.b Ternary CH refined with riding coordinates:
 C37(H37), C6(H6), C28(H28), C15(H15)
2.c Secondary CH2 refined with riding coordinates:
 C29(H29A,H29B), C38(H38A,H38B), C7(H7A,H7B), C16(H16A,H16B)
2.d Aromatic/amide H refined with riding coordinates:
 N1(H1), N3(H3), N5(H5), N4(H4), N2(H2), C41(H41), C9(H9), C40(H40), C44(H44),
 C11(H11), C22(H22), C10(H10), C42(H42), C55(H55), C18(H18), C52(H52), C31(H31),
  C35(H35), C12(H12), C19(H19), C43(H43), C56(H56), C54(H54), C13(H13),
 C20(H20), C21(H21), C51(H51), C33(H33), C32(H32), C34(H34), C48(H48), C49(H49),
  C58(H58), C57(H57), C50(H50)
2.e Idealised Me refined as rotating group:
 C25(H25A,H25B,H25C), C1(H1A,H1B,H1C), C26(H26A,H26B,H26C), C2(H2A,H2B,H2C),
 C3(H3A,H3B,H3C), C46(H46A,H46B,H46C)
;
_olex2_date_sample_data_collection 2018-04-10
_olex2_submission_special_instructions 'No special instructions were received'

loop_
_space_group_symop_operation_xyz
'x, y, z'
'-x, y+1/2, -z'

loop_
_atom_site_label
_atom_site_type_symbol
_atom_site_fract_x
_atom_site_fract_y
_atom_site_fract_z
_atom_site_U_iso_or_equiv
_atom_site_adp_type
_atom_site_occupancy
_atom_site_site_symmetry_order
_atom_site_calc_flag
_atom_site_refinement_flags_posn
O4 O 0.5227(2) 0.44480(10) 0.5648(2) 0.0215(5) Uani 1 1 d .
O6 O 0.1195(2) 0.54317(11) 0.4019(2) 0.0217(5) Uani 1 1 d .
O1 O 1.0092(2) 0.64405(11) 0.64919(19) 0.0191(5) Uani 1 1 d .
O3 O 0.6258(2) 0.57296(11) 0.3860(2) 0.0203(5) Uani 1 1 d .
O2 O 0.7978(2) 0.63994(12) 0.6212(2) 0.0244(5) Uani 1 1 d .
O7 O 0.2655(2) 0.36909(12) 0.5653(2) 0.0297(6) Uani 1 1 d .
O5 O 0.3162(2) 0.53565(11) 0.7483(2) 0.0225(5) Uani 1 1 d .
O8 O 0.1214(3) 0.34043(11) 0.4277(2) 0.0327(6) Uani 1 1 d .
N1 N 0.9289(3) 0.62636(13) 0.4674(2) 0.0196(6) Uani 1 1 d .
H1 H 1.0045 0.6226 0.4443 0.024 Uiso 1 1 calc R
N3 N 0.6305(2) 0.52039(13) 0.6503(2) 0.0174(6) Uani 1 1 d .
H3 H 0.6963 0.5421 0.6470 0.021 Uiso 1 1 calc R
N5 N 0.2737(3) 0.47957(12) 0.4580(2) 0.0174(6) Uani 1 1 d .
H5 H 0.3394 0.4745 0.5029 0.021 Uiso 1 1 calc R
N4 N 0.4062(2) 0.56519(12) 0.5760(2) 0.0148(6) Uani 1 1 d .
H4 H 0.4745 0.5684 0.5375 0.018 Uiso 1 1 calc R
N2 N 0.7905(3) 0.52130(13) 0.4580(2) 0.0185(6) Uani 1 1 d .
H2 H 0.8684 0.5214 0.4784 0.022 Uiso 1 1 calc R
C36 C 0.2214(3) 0.53307(15) 0.4536(3) 0.0163(7) Uani 1 1 d .
N6 N 0.5105(3) 0.31997(14) 0.6875(3) 0.0304(7) Uani 1 1 d .
H6A H 0.5303 0.2921 0.6387 0.036 Uiso 1 1 d GR
H6B H 0.4599 0.3440 0.6513 0.036 Uiso 1 1 d GR
C5 C 0.9037(3) 0.63687(15) 0.5842(3) 0.0175(7) Uani 1 1 d .
C23 C 0.6151(3) 0.47716(15) 0.5688(3) 0.0171(7) Uani 1 1 d .
C14 C 0.7381(3) 0.57030(15) 0.4094(3) 0.0176(7) Uani 1 1 d .
C37 C 0.2248(3) 0.42988(15) 0.3906(3) 0.0193(7) Uani 1 1 d .
H37 H 0.1431 0.4407 0.3557 0.023 Uiso 1 1 calc R
C45 C 0.2083(3) 0.37716(15) 0.4734(3) 0.0212(8) Uani 1 1 d .
C39 C 0.3257(3) 0.46525(15) 0.2022(3) 0.0196(7) Uani 1 1 d .
C30 C 0.3642(3) 0.68804(14) 0.4956(3) 0.0204(7) Uani 1 1 d .
C6 C 0.8241(3) 0.62155(16) 0.3813(3) 0.0202(7) Uani 1 1 d .
H6 H 0.7753 0.6581 0.3855 0.024 Uiso 1 1 calc R
C8 C 0.9540(3) 0.66469(16) 0.2139(3) 0.0227(8) Uani 1 1 d .
C27 C 0.4100(3) 0.54314(15) 0.6900(3) 0.0176(7) Uani 1 1 d .
C4 C 1.0056(3) 0.65431(17) 0.7817(3) 0.0235(8) Uani 1 1 d .
C17 C 0.8724(3) 0.42249(14) 0.6268(3) 0.0178(7) Uani 1 1 d .
C28 C 0.2905(3) 0.58344(14) 0.5177(3) 0.0164(7) Uani 1 1 d .
H28 H 0.2361 0.5991 0.5798 0.020 Uiso 1 1 calc R
C41 C 0.4253(3) 0.55650(16) 0.1481(3) 0.0240(8) Uani 1 1 d .
H41 H 0.4888 0.5839 0.1614 0.029 Uiso 1 1 calc R
C9 C 1.0775(3) 0.65373(17) 0.1891(3) 0.0249(8) Uani 1 1 d .
H9 H 1.1078 0.6152 0.1929 0.030 Uiso 1 1 calc R
C24 C 0.5406(3) 0.53258(16) 0.7452(3) 0.0181(7) Uani 1 1 d .
C40 C 0.4188(3) 0.50677(16) 0.2198(3) 0.0237(8) Uani 1 1 d .
H40 H 0.4783 0.5011 0.2813 0.028 Uiso 1 1 calc R
C29 C 0.3185(3) 0.63404(15) 0.4289(3) 0.0194(7) Uani 1 1 d .
H29A H 0.3813 0.6212 0.3731 0.023 Uiso 1 1 calc R
H29B H 0.2433 0.6437 0.3826 0.023 Uiso 1 1 calc R
C44 C 0.2389(3) 0.47440(17) 0.1084(3) 0.0250(8) Uani 1 1 d .
H44 H 0.1761 0.4467 0.0942 0.030 Uiso 1 1 calc R
C11 C 1.1127(4) 0.75643(17) 0.1510(3) 0.0294(9) Uani 1 1 d .
H11 H 1.1666 0.7869 0.1309 0.035 Uiso 1 1 calc R
C15 C 0.7166(3) 0.46849(15) 0.4761(3) 0.0190(7) Uani 1 1 d .
H15 H 0.6747 0.4592 0.3989 0.023 Uiso 1 1 calc R
C22 C 0.9928(3) 0.44532(17) 0.6290(3) 0.0252(8) Uani 1 1 d .
H22 H 1.0287 0.4562 0.5568 0.030 Uiso 1 1 calc R
C10 C 1.1561(4) 0.69901(18) 0.1588(3) 0.0268(8) Uani 1 1 d .
H10 H 1.2393 0.6910 0.1434 0.032 Uiso 1 1 calc R
C42 C 0.3376(3) 0.56556(17) 0.0565(3) 0.0248(8) Uani 1 1 d .
H42 H 0.3409 0.5993 0.0090 0.030 Uiso 1 1 calc R
C55 C 0.9227(4) 0.38305(18) 1.1750(3) 0.0278(9) Uani 1 1 d .
H55 H 1.0048 0.3734 1.1957 0.033 Uiso 1 1 calc R
C47 C 0.4526(3) 0.29628(17) 0.7866(3) 0.0272(8) Uani 1 1 d .
C25 C 0.5786(3) 0.59014(17) 0.8082(3) 0.0262(8) Uani 1 1 d .
H25A H 0.6553 0.5842 0.8530 0.039 Uiso 1 1 calc GR
H25B H 0.5144 0.6019 0.8622 0.039 Uiso 1 1 calc GR
H25C H 0.5898 0.6205 0.7489 0.039 Uiso 1 1 calc GR
C18 C 0.8198(3) 0.40758(15) 0.7362(3) 0.0205(7) Uani 1 1 d .
H18 H 0.7397 0.3919 0.7372 0.025 Uiso 1 1 calc R
C38 C 0.3127(3) 0.41402(16) 0.2871(3) 0.0227(8) Uani 1 1 d .
H38A H 0.3941 0.4034 0.3204 0.027 Uiso 1 1 calc R
H38B H 0.2796 0.3802 0.2432 0.027 Uiso 1 1 calc R
C52 C 0.3700(4) 0.33012(19) 0.8528(4) 0.0332(9) Uani 1 1 d .
H52 H 0.3471 0.3677 0.8263 0.040 Uiso 1 1 calc R
C1 C 1.1426(3) 0.66141(18) 0.8167(3) 0.0258(8) Uani 1 1 d .
H1A H 1.1868 0.6259 0.7975 0.039 Uiso 1 1 calc GR
H1B H 1.1507 0.6689 0.9018 0.039 Uiso 1 1 calc GR
H1C H 1.1770 0.6940 0.7731 0.039 Uiso 1 1 calc GR
C31 C 0.4898(4) 0.69643(17) 0.5221(3) 0.0277(8) Uani 1 1 d .
H31 H 0.5483 0.6703 0.4918 0.033 Uiso 1 1 calc R
C7 C 0.8699(3) 0.61517(16) 0.2524(3) 0.0231(8) Uani 1 1 d .
H7A H 0.9147 0.5781 0.2459 0.028 Uiso 1 1 calc R
H7B H 0.7982 0.6134 0.1975 0.028 Uiso 1 1 calc R
C35 C 0.2793(4) 0.72864(17) 0.5401(3) 0.0291(9) Uani 1 1 d .
H35 H 0.1947 0.7242 0.5218 0.035 Uiso 1 1 calc R
C12 C 0.9890(4) 0.76836(18) 0.1732(3) 0.0316(9) Uani 1 1 d .
H12 H 0.9591 0.8069 0.1675 0.038 Uiso 1 1 calc R
C16 C 0.7987(3) 0.41536(16) 0.5106(3) 0.0220(8) Uani 1 1 d .
H16A H 0.7459 0.3807 0.5170 0.026 Uiso 1 1 calc R
H16B H 0.8563 0.4082 0.4461 0.026 Uiso 1 1 calc R
C19 C 0.8859(4) 0.41597(16) 0.8435(3) 0.0264(8) Uani 1 1 d .
H19 H 0.8490 0.4071 0.9163 0.032 Uiso 1 1 calc R
C43 C 0.2448(3) 0.52398(18) 0.0362(3) 0.0272(8) Uani 1 1 d .
H43 H 0.1863 0.5294 -0.0261 0.033 Uiso 1 1 calc R
C56 C 0.8830(4) 0.4403(2) 1.1863(3) 0.0353(10) Uani 1 1 d .
H56 H 0.9376 0.4697 1.2130 0.042 Uiso 1 1 calc R
C54 C 0.8429(4) 0.33981(19) 1.1334(3) 0.0367(10) Uani 1 1 d .
H54 H 0.8714 0.3012 1.1256 0.044 Uiso 1 1 calc R
C13 C 0.9096(4) 0.72279(18) 0.2040(3) 0.0291(9) Uani 1 1 d .
H13 H 0.8261 0.7308 0.2182 0.035 Uiso 1 1 calc R
C20 C 1.0060(4) 0.43741(18) 0.8432(3) 0.0328(9) Uani 1 1 d .
H20 H 1.0508 0.4420 0.9155 0.039 Uiso 1 1 calc R
C21 C 1.0603(4) 0.45221(18) 0.7351(4) 0.0343(10) Uani 1 1 d .
H21 H 1.1416 0.4666 0.7343 0.041 Uiso 1 1 calc R
C26 C 0.5380(3) 0.48199(19) 0.8359(3) 0.0279(9) Uani 1 1 d .
H26A H 0.5171 0.4459 0.7947 0.042 Uiso 1 1 calc GR
H26B H 0.4767 0.4901 0.8954 0.042 Uiso 1 1 calc GR
H26C H 0.6187 0.4782 0.8748 0.042 Uiso 1 1 calc GR
C51 C 0.3219(4) 0.3074(2) 0.9588(4) 0.0452(12) Uani 1 1 d .
H51 H 0.2683 0.3305 1.0037 0.054 Uiso 1 1 calc R
C33 C 0.4443(5) 0.78277(18) 0.6387(4) 0.0446(12) Uani 1 1 d .
H33 H 0.4708 0.8140 0.6873 0.053 Uiso 1 1 calc R
C32 C 0.5295(4) 0.74401(19) 0.5944(4) 0.0398(11) Uani 1 1 d .
H32 H 0.6140 0.7492 0.6123 0.048 Uiso 1 1 calc R
C2 C 0.9338(4) 0.7108(2) 0.8071(4) 0.0457(12) Uani 1 1 d .
H2A H 0.9678 0.7427 0.7613 0.069 Uiso 1 1 calc GR
H2B H 0.9407 0.7199 0.8916 0.069 Uiso 1 1 calc GR
H2C H 0.8475 0.7054 0.7844 0.069 Uiso 1 1 calc GR
C34 C 0.3197(5) 0.77571(18) 0.6116(4) 0.0403(11) Uani 1 1 d .
H34 H 0.2620 0.8024 0.6411 0.048 Uiso 1 1 calc R
C48 C 0.4784(4) 0.23921(19) 0.8260(4) 0.0377(10) Uani 1 1 d .
H48 H 0.5304 0.2154 0.7809 0.045 Uiso 1 1 calc R
C53 C 0.7194(4) 0.3534(2) 1.1030(3) 0.0442(13) Uani 1 1 d .
C49 C 0.4290(5) 0.2172(2) 0.9295(4) 0.0478(12) Uani 1 1 d .
H49 H 0.4475 0.1787 0.9535 0.057 Uiso 1 1 calc R
N7 N 0.6381(5) 0.3110(2) 1.0581(4) 0.0755(15) Uani 1 1 d .
H7C H 0.6469 0.2789 1.0998 0.091 Uiso 1 1 d GR
H7D H 0.5620 0.3233 1.0635 0.091 Uiso 1 1 d GR
C58 C 0.6788(4) 0.4102(3) 1.1165(4) 0.0451(12) Uani 1 1 d .
H58 H 0.5960 0.4197 1.0982 0.054 Uiso 1 1 calc R
C57 C 0.7593(4) 0.4533(2) 1.1567(4) 0.0446(12) Uani 1 1 d .
H57 H 0.7307 0.4919 1.1645 0.054 Uiso 1 1 calc R
C50 C 0.3522(5) 0.2513(2) 0.9984(4) 0.0483(12) Uani 1 1 d .
H50 H 0.3213 0.2369 1.0704 0.058 Uiso 1 1 calc R
C3 C 0.9518(4) 0.6010(2) 0.8423(4) 0.0433(12) Uani 1 1 d .
H3A H 0.8664 0.5960 0.8161 0.065 Uiso 1 1 calc GR
H3B H 0.9557 0.6064 0.9281 0.065 Uiso 1 1 calc GR
H3C H 0.9988 0.5666 0.8213 0.065 Uiso 1 1 calc GR
C46 C 0.0954(5) 0.28957(19) 0.5029(4) 0.0437(11) Uani 1 1 d .
H46A H 0.0298 0.2665 0.4657 0.066 Uiso 1 1 calc GR
H46B H 0.0699 0.3027 0.5808 0.066 Uiso 1 1 calc GR
H46C H 0.1692 0.2658 0.5117 0.066 Uiso 1 1 calc GR

loop_
_atom_site_aniso_label
_atom_site_aniso_U_11
_atom_site_aniso_U_22
_atom_site_aniso_U_33
_atom_site_aniso_U_23
_atom_site_aniso_U_13
_atom_site_aniso_U_12
O4 0.0170(12) 0.0178(12) 0.0295(13) 0.0030(10) -0.0022(10) -0.0013(11)
O6 0.0199(13) 0.0223(13) 0.0224(12) 0.0005(10) -0.0060(10) 0.0023(10)
O1 0.0173(12) 0.0261(13) 0.0138(11) -0.0046(10) -0.0032(9) -0.0009(10)
O3 0.0168(13) 0.0234(13) 0.0205(12) 0.0005(10) -0.0045(10) -0.0020(10)
O2 0.0178(13) 0.0348(14) 0.0209(12) -0.0032(11) 0.0025(10) -0.0002(11)
O7 0.0318(15) 0.0299(15) 0.0268(14) 0.0099(12) -0.0087(12) -0.0033(12)
O5 0.0162(12) 0.0322(14) 0.0193(12) 0.0036(11) 0.0035(10) -0.0016(11)
O8 0.0469(17) 0.0226(14) 0.0282(14) 0.0042(11) -0.0060(12) -0.0167(13)
N1 0.0139(14) 0.0312(17) 0.0137(13) -0.0014(12) -0.0021(11) -0.0035(13)
N3 0.0137(14) 0.0220(15) 0.0165(14) 0.0008(12) 0.0000(11) -0.0006(12)
N5 0.0183(14) 0.0164(14) 0.0171(14) 0.0001(12) -0.0056(11) -0.0005(12)
N4 0.0141(14) 0.0185(14) 0.0119(13) 0.0011(11) 0.0009(10) 0.0000(12)
N2 0.0136(14) 0.0250(16) 0.0167(14) -0.0008(12) -0.0002(11) -0.0011(12)
C36 0.0182(17) 0.0169(17) 0.0138(15) 0.0015(13) 0.0013(13) -0.0004(14)
N6 0.0336(19) 0.0284(18) 0.0291(17) 0.0058(14) -0.0021(14) 0.0048(15)
C5 0.0154(17) 0.0182(17) 0.0185(16) 0.0018(14) -0.0038(13) -0.0002(14)
C23 0.0181(17) 0.0155(16) 0.0174(16) 0.0051(14) -0.0025(13) 0.0025(15)
C14 0.0201(18) 0.0230(18) 0.0096(15) -0.0021(14) -0.0016(13) 0.0009(15)
C37 0.0211(18) 0.0192(18) 0.0173(16) -0.0012(14) -0.0044(14) -0.0007(14)
C45 0.0230(19) 0.0188(18) 0.0216(18) -0.0010(15) -0.0018(15) 0.0013(15)
C39 0.0201(17) 0.0244(19) 0.0145(16) -0.0032(14) 0.0007(13) 0.0044(15)
C30 0.028(2) 0.0131(17) 0.0202(17) 0.0046(14) 0.0035(15) 0.0001(15)
C6 0.0172(17) 0.0262(19) 0.0171(16) 0.0033(14) -0.0046(13) -0.0021(15)
C8 0.030(2) 0.0249(19) 0.0132(16) 0.0034(14) -0.0046(14) -0.0039(16)
C27 0.0194(17) 0.0151(16) 0.0183(16) -0.0012(14) 0.0000(14) -0.0014(14)
C4 0.0241(19) 0.035(2) 0.0118(16) -0.0055(15) -0.0007(14) 0.0037(16)
C17 0.0191(17) 0.0138(16) 0.0205(17) 0.0015(13) 0.0007(14) 0.0053(14)
C28 0.0158(17) 0.0157(17) 0.0176(16) -0.0001(13) -0.0013(13) 0.0031(13)
C41 0.0233(19) 0.027(2) 0.0219(18) -0.0034(15) 0.0058(14) -0.0038(15)
C9 0.032(2) 0.0252(19) 0.0173(17) 0.0007(15) -0.0059(15) 0.0015(16)
C24 0.0163(17) 0.0238(18) 0.0144(15) -0.0007(14) 0.0024(13) 0.0015(15)
C40 0.0202(18) 0.032(2) 0.0188(17) -0.0035(15) -0.0049(14) 0.0006(16)
C29 0.0220(17) 0.0186(18) 0.0175(16) 0.0028(14) -0.0007(13) 0.0008(15)
C44 0.0224(18) 0.033(2) 0.0200(18) -0.0018(16) -0.0012(14) -0.0038(17)
C11 0.035(2) 0.029(2) 0.0244(19) 0.0052(16) 0.0039(17) -0.0086(18)
C15 0.0181(17) 0.0208(18) 0.0179(17) -0.0027(14) -0.0030(14) 0.0005(15)
C22 0.0200(18) 0.031(2) 0.0252(18) 0.0062(16) 0.0027(15) 0.0014(16)
C10 0.027(2) 0.035(2) 0.0183(18) 0.0042(16) -0.0007(15) -0.0016(17)
C42 0.028(2) 0.028(2) 0.0185(17) 0.0019(15) 0.0066(15) 0.0035(17)
C55 0.029(2) 0.035(2) 0.0193(18) 0.0053(16) -0.0022(15) -0.0021(18)
C47 0.0240(19) 0.028(2) 0.029(2) 0.0030(17) -0.0052(16) 0.0002(17)
C25 0.0198(18) 0.039(2) 0.0202(18) -0.0096(16) 0.0011(14) -0.0057(17)
C18 0.0181(17) 0.0163(17) 0.0270(18) 0.0069(14) 0.0013(14) 0.0025(14)
C38 0.0267(19) 0.0199(18) 0.0214(17) -0.0018(15) -0.0035(15) 0.0005(16)
C52 0.030(2) 0.035(2) 0.035(2) -0.0051(18) -0.0031(18) 0.0010(18)
C1 0.026(2) 0.033(2) 0.0178(17) -0.0042(16) -0.0041(15) -0.0013(17)
C31 0.029(2) 0.0216(19) 0.033(2) 0.0018(16) 0.0045(17) -0.0028(16)
C7 0.027(2) 0.0237(19) 0.0180(17) -0.0023(15) -0.0034(14) 0.0013(16)
C35 0.035(2) 0.0215(19) 0.031(2) 0.0079(16) 0.0100(17) 0.0061(17)
C12 0.039(2) 0.025(2) 0.030(2) 0.0043(17) 0.0024(18) -0.0022(18)
C16 0.0243(19) 0.0207(18) 0.0210(17) -0.0042(15) -0.0004(15) 0.0046(15)
C19 0.034(2) 0.026(2) 0.0196(17) 0.0060(15) -0.0001(15) 0.0047(17)
C43 0.0261(19) 0.038(2) 0.0171(17) 0.0029(16) -0.0022(15) 0.0019(18)
C56 0.041(2) 0.040(2) 0.025(2) -0.0042(18) 0.0018(17) 0.002(2)
C54 0.055(3) 0.031(2) 0.024(2) 0.0109(17) -0.0057(19) -0.008(2)
C13 0.028(2) 0.034(2) 0.026(2) 0.0026(17) 0.0025(16) 0.0018(18)
C20 0.040(2) 0.031(2) 0.027(2) 0.0041(17) -0.0141(18) -0.0026(19)
C21 0.023(2) 0.036(2) 0.044(2) 0.0068(19) -0.0081(18) -0.0072(18)
C26 0.0217(19) 0.043(2) 0.0192(18) 0.0100(17) -0.0005(15) 0.0061(18)
C51 0.034(2) 0.060(3) 0.043(3) -0.020(2) 0.006(2) -0.005(2)
C33 0.079(4) 0.021(2) 0.034(2) -0.0011(18) 0.010(2) -0.020(2)
C32 0.044(3) 0.035(2) 0.040(2) 0.000(2) 0.000(2) -0.019(2)
C2 0.046(3) 0.058(3) 0.032(2) -0.025(2) -0.015(2) 0.021(2)
C34 0.068(3) 0.019(2) 0.034(2) 0.0007(17) 0.021(2) 0.003(2)
C48 0.040(2) 0.037(2) 0.036(2) 0.0052(19) 0.0035(19) 0.009(2)
C53 0.043(3) 0.071(4) 0.0180(19) 0.011(2) -0.0052(18) -0.034(3)
C49 0.055(3) 0.046(3) 0.042(3) 0.017(2) 0.003(2) 0.001(2)
N7 0.074(3) 0.083(4) 0.069(3) 0.017(3) -0.017(3) -0.032(3)
C58 0.028(2) 0.088(4) 0.020(2) 0.001(2) 0.0047(17) 0.012(3)
C57 0.051(3) 0.057(3) 0.026(2) -0.002(2) 0.004(2) 0.022(3)
C50 0.049(3) 0.060(3) 0.037(2) 0.009(2) 0.004(2) -0.013(2)
C3 0.038(2) 0.067(3) 0.024(2) 0.010(2) -0.0058(18) -0.024(2)
C46 0.059(3) 0.024(2) 0.049(3) 0.0076(19) -0.002(2) -0.015(2)

loop_
_atom_type_symbol
_atom_type_description
_atom_type_scat_dispersion_real
_atom_type_scat_dispersion_imag
_atom_type_scat_source
C C 0.0033 0.0016 'International Tables Vol C Tables 4.2.6.8 and 6.1.1.4'
H H 0.0000 0.0000 'International Tables Vol C Tables 4.2.6.8 and 6.1.1.4'
N N 0.0061 0.0033 'International Tables Vol C Tables 4.2.6.8 and 6.1.1.4'
O O 0.0106 0.0060 'International Tables Vol C Tables 4.2.6.8 and 6.1.1.4'

loop_
_geom_angle_atom_site_label_1
_geom_angle_atom_site_label_2
_geom_angle_atom_site_label_3
_geom_angle
C5 O1 C4 120.6(3)
C45 O8 C46 114.6(3)
C5 N1 H1 121.0
C5 N1 C6 118.1(3)
C6 N1 H1 121.0
C23 N3 H3 118.4
C23 N3 C24 123.2(3)
C24 N3 H3 118.4
C36 N5 H5 118.6
C36 N5 C37 122.8(3)
C37 N5 H5 118.6
C27 N4 H4 119.1
C27 N4 C28 121.8(3)
C28 N4 H4 119.1
C14 N2 H2 119.7
C14 N2 C15 120.6(3)
C15 N2 H2 119.7
O6 C36 N5 123.2(3)
O6 C36 C28 119.3(3)
N5 C36 C28 117.5(3)
H6A N6 H6B 109.4
C47 N6 H6A 109.7
C47 N6 H6B 109.0
O1 C5 N1 110.6(3)
O2 C5 O1 126.4(3)
O2 C5 N1 122.9(3)
O4 C23 N3 123.0(3)
O4 C23 C15 119.0(3)
N3 C23 C15 118.0(3)
O3 C14 N2 121.4(3)
O3 C14 C6 121.1(3)
N2 C14 C6 117.5(3)
N5 C37 H37 108.6
N5 C37 C45 110.2(3)
N5 C37 C38 110.2(3)
C45 C37 H37 108.6
C45 C37 C38 110.4(3)
C38 C37 H37 108.6
O7 C45 O8 124.6(3)
O7 C45 C37 125.0(3)
O8 C45 C37 110.5(3)
C40 C39 C44 118.2(3)
C40 C39 C38 120.9(3)
C44 C39 C38 120.8(3)
C31 C30 C29 121.3(3)
C31 C30 C35 118.3(3)
C35 C30 C29 120.2(3)
N1 C6 C14 112.5(3)
N1 C6 H6 108.0
N1 C6 C7 111.0(3)
C14 C6 H6 108.0
C14 C6 C7 109.3(3)
C7 C6 H6 108.0
C9 C8 C7 120.4(3)
C9 C8 C13 118.6(3)
C13 C8 C7 121.1(3)
O5 C27 N4 122.5(3)
O5 C27 C24 121.5(3)
N4 C27 C24 115.8(3)
O1 C4 C1 102.7(3)
O1 C4 C2 109.8(3)
O1 C4 C3 109.6(3)
C1 C4 C2 110.8(3)
C3 C4 C1 110.5(3)
C3 C4 C2 112.9(4)
C22 C17 C18 118.0(3)
C22 C17 C16 121.6(3)
C18 C17 C16 120.4(3)
N4 C28 C36 113.4(3)
N4 C28 H28 107.9
N4 C28 C29 108.6(3)
C36 C28 H28 107.9
C36 C28 C29 110.9(3)
C29 C28 H28 107.9
C40 C41 H41 120.0
C40 C41 C42 120.1(3)
C42 C41 H41 120.0
C8 C9 H9 119.6
C10 C9 C8 120.8(4)
C10 C9 H9 119.6
N3 C24 C27 110.6(3)
N3 C24 C25 108.3(3)
N3 C24 C26 110.7(3)
C25 C24 C27 106.3(3)
C26 C24 C27 110.5(3)
C26 C24 C25 110.3(3)
C39 C40 H40 119.4
C41 C40 C39 121.3(3)
C41 C40 H40 119.4
C30 C29 C28 110.8(3)
C30 C29 H29A 109.5
C30 C29 H29B 109.5
C28 C29 H29A 109.5
C28 C29 H29B 109.5
H29A C29 H29B 108.1
C39 C44 H44 119.5
C43 C44 C39 120.9(3)
C43 C44 H44 119.5
C10 C11 H11 120.2
C12 C11 H11 120.2
C12 C11 C10 119.7(4)
N2 C15 C23 112.8(3)
N2 C15 H15 107.3
N2 C15 C16 111.6(3)
C23 C15 H15 107.3
C23 C15 C16 110.3(3)
C16 C15 H15 107.3
C17 C22 H22 119.1
C21 C22 C17 121.8(3)
C21 C22 H22 119.1
C9 C10 C11 120.6(4)
C9 C10 H10 119.7
C11 C10 H10 119.7
C41 C42 H42 120.3
C41 C42 C43 119.5(3)
C43 C42 H42 120.3
C56 C55 H55 119.6
C56 C55 C54 120.9(4)
C54 C55 H55 119.6
N6 C47 C52 120.6(4)
N6 C47 C48 121.4(4)
C48 C47 C52 118.0(4)
C24 C25 H25A 109.5
C24 C25 H25B 109.5
C24 C25 H25C 109.5
H25A C25 H25B 109.5
H25A C25 H25C 109.5
H25B C25 H25C 109.5
C17 C18 H18 119.8
C19 C18 C17 120.5(3)
C19 C18 H18 119.8
C37 C38 H38A 109.5
C37 C38 H38B 109.5
C39 C38 C37 110.7(3)
C39 C38 H38A 109.5
C39 C38 H38B 109.5
H38A C38 H38B 108.1
C47 C52 H52 120.2
C47 C52 C51 119.7(4)
C51 C52 H52 120.2
C4 C1 H1A 109.5
C4 C1 H1B 109.5
C4 C1 H1C 109.5
H1A C1 H1B 109.5
H1A C1 H1C 109.5
H1B C1 H1C 109.5
C30 C31 H31 119.8
C30 C31 C32 120.5(4)
C32 C31 H31 119.8
C6 C7 H7A 108.8
C6 C7 H7B 108.8
C8 C7 C6 113.8(3)
C8 C7 H7A 108.8
C8 C7 H7B 108.8
H7A C7 H7B 107.7
C30 C35 H35 119.6
C34 C35 C30 120.7(4)
C34 C35 H35 119.6
C11 C12 H12 120.1
C11 C12 C13 119.8(4)
C13 C12 H12 120.1
C17 C16 C15 114.6(3)
C17 C16 H16A 108.6
C17 C16 H16B 108.6
C15 C16 H16A 108.6
C15 C16 H16B 108.6
H16A C16 H16B 107.6
C18 C19 H19 119.8
C20 C19 C18 120.4(3)
C20 C19 H19 119.8
C44 C43 C42 120.1(3)
C44 C43 H43 119.9
C42 C43 H43 119.9
C55 C56 H56 120.8
C55 C56 C57 118.4(4)
C57 C56 H56 120.8
C55 C54 H54 119.9
C55 C54 C53 120.3(4)
C53 C54 H54 119.9
C8 C13 H13 119.7
C12 C13 C8 120.5(4)
C12 C13 H13 119.7
C19 C20 H20 120.0
C19 C20 C21 120.1(3)
C21 C20 H20 120.0
C22 C21 C20 119.3(4)
C22 C21 H21 120.4
C20 C21 H21 120.4
C24 C26 H26A 109.5
C24 C26 H26B 109.5
C24 C26 H26C 109.5
H26A C26 H26B 109.5
H26A C26 H26C 109.5
H26B C26 H26C 109.5
C52 C51 H51 119.4
C50 C51 C52 121.2(4)
C50 C51 H51 119.4
C32 C33 H33 119.9
C32 C33 C34 120.2(4)
C34 C33 H33 119.9
C31 C32 H32 119.9
C33 C32 C31 120.1(4)
C33 C32 H32 119.9
C4 C2 H2A 109.5
C4 C2 H2B 109.5
C4 C2 H2C 109.5
H2A C2 H2B 109.5
H2A C2 H2C 109.5
H2B C2 H2C 109.5
C35 C34 H34 119.9
C33 C34 C35 120.1(4)
C33 C34 H34 119.9
C47 C48 H48 119.2
C49 C48 C47 121.6(4)
C49 C48 H48 119.2
N7 C53 C54 121.4(5)
C58 C53 C54 119.0(4)
C58 C53 N7 119.6(5)
C48 C49 H49 119.7
C48 C49 C50 120.7(4)
C50 C49 H49 119.7
C53 N7 H7C 109.3
C53 N7 H7D 109.8
H7C N7 H7D 108.9
C53 C58 H58 119.8
C53 C58 C57 120.4(4)
C57 C58 H58 119.8
C56 C57 H57 119.5
C58 C57 C56 121.0(4)
C58 C57 H57 119.5
C51 C50 H50 120.7
C49 C50 C51 118.7(4)
C49 C50 H50 120.7
C4 C3 H3A 109.5
C4 C3 H3B 109.5
C4 C3 H3C 109.5
H3A C3 H3B 109.5
H3A C3 H3C 109.5
H3B C3 H3C 109.5
O8 C46 H46A 109.5
O8 C46 H46B 109.5
O8 C46 H46C 109.5
H46A C46 H46B 109.5
H46A C46 H46C 109.5
H46B C46 H46C 109.5

loop_
_geom_bond_atom_site_label_1
_geom_bond_atom_site_label_2
_geom_bond_distance
O4 C23 1.231(4)
O6 C36 1.242(4)
O1 C5 1.336(4)
O1 C4 1.490(4)
O3 C14 1.227(4)
O2 C5 1.219(4)
O7 C45 1.191(4)
O5 C27 1.221(4)
O8 C45 1.339(4)
O8 C46 1.452(5)
N1 H1 0.8600
N1 C5 1.351(4)
N1 C6 1.460(4)
N3 H3 0.8600
N3 C23 1.339(4)
N3 C24 1.471(4)
N5 H5 0.8600
N5 C36 1.335(4)
N5 C37 1.442(4)
N4 H4 0.8600
N4 C27 1.359(4)
N4 C28 1.444(4)
N2 H2 0.8600
N2 C14 1.349(4)
N2 C15 1.451(4)
C36 C28 1.526(5)
N6 H6A 0.8604
N6 H6B 0.8601
N6 C47 1.383(5)
C23 C15 1.528(5)
C14 C6 1.518(5)
C37 H37 0.9800
C37 C45 1.518(5)
C37 C38 1.545(5)
C39 C40 1.381(5)
C39 C44 1.393(5)
C39 C38 1.502(5)
C30 C29 1.504(5)
C30 C31 1.384(5)
C30 C35 1.392(5)
C6 H6 0.9800
C6 C7 1.529(5)
C8 C9 1.381(5)
C8 C7 1.506(5)
C8 C13 1.402(5)
C27 C24 1.533(5)
C4 C1 1.519(5)
C4 C2 1.521(6)
C4 C3 1.502(6)
C17 C22 1.391(5)
C17 C18 1.392(5)
C17 C16 1.503(5)
C28 H28 0.9800
C28 C29 1.544(4)
C41 H41 0.9300
C41 C40 1.381(5)
C41 C42 1.381(5)
C9 H9 0.9300
C9 C10 1.374(5)
C24 C25 1.529(5)
C24 C26 1.525(5)
C40 H40 0.9300
C29 H29A 0.9700
C29 H29B 0.9700
C44 H44 0.9300
C44 C43 1.380(5)
C11 H11 0.9300
C11 C10 1.382(6)
C11 C12 1.382(6)
C15 H15 0.9800
C15 C16 1.533(5)
C22 H22 0.9300
C22 C21 1.374(5)
C10 H10 0.9300
C42 H42 0.9300
C42 C43 1.384(5)
C55 H55 0.9300
C55 C56 1.370(6)
C55 C54 1.372(6)
C47 C52 1.393(6)
C47 C48 1.389(6)
C25 H25A 0.9600
C25 H25B 0.9600
C25 H25C 0.9600
C18 H18 0.9300
C18 C19 1.383(5)
C38 H38A 0.9700
C38 H38B 0.9700
C52 H52 0.9300
C52 C51 1.394(6)
C1 H1A 0.9600
C1 H1B 0.9600
C1 H1C 0.9600
C31 H31 0.9300
C31 C32 1.402(6)
C7 H7A 0.9700
C7 H7B 0.9700
C35 H35 0.9300
C35 C34 1.391(6)
C12 H12 0.9300
C12 C13 1.385(6)
C16 H16A 0.9700
C16 H16B 0.9700
C19 H19 0.9300
C19 C20 1.376(6)
C43 H43 0.9300
C56 H56 0.9300
C56 C57 1.390(6)
C54 H54 0.9300
C54 C53 1.393(6)
C13 H13 0.9300
C20 H20 0.9300
C20 C21 1.387(6)
C21 H21 0.9300
C26 H26A 0.9600
C26 H26B 0.9600
C26 H26C 0.9600
C51 H51 0.9300
C51 C50 1.380(7)
C33 H33 0.9300
C33 C32 1.367(7)
C33 C34 1.371(7)
C32 H32 0.9300
C2 H2A 0.9600
C2 H2B 0.9600
C2 H2C 0.9600
C34 H34 0.9300
C48 H48 0.9300
C48 C49 1.371(6)
C53 N7 1.382(6)
C53 C58 1.366(7)
C49 H49 0.9300
C49 C50 1.374(7)
N7 H7C 0.8642
N7 H7D 0.8648
C58 H58 0.9300
C58 C57 1.370(7)
C57 H57 0.9300
C50 H50 0.9300
C3 H3A 0.9600
C3 H3B 0.9600
C3 H3C 0.9600
C46 H46A 0.9600
C46 H46B 0.9600
C46 H46C 0.9600
